data_4127757
loop_
_publ_author_name
'Tan, Yun-Xuan'
'Zhang, Fang'
'Xie, Pei-Pei'
'Zhang, Shuo-Qing'
'Wang, Yi-Fan'
'Li, Qing-Hua'
'Tian, Ping'
'Hong, Xin'
'Lin, Guo-Qiang'

_publ_section_title
;
 Rhodium(III)-Catalyzed Asymmetric Borylative Cyclization of
 Cyclohexadienone-Containing 1,6-Dienes: An Experimental and DFT Study.
;
_journal_issue 32
_journal_name_full 'Journal of the American Chemical Society'
_journal_page_first 12770
_journal_page_last 12779
_journal_paper_doi 10.1021/jacs.9b05583
_journal_volume 141
_journal_year 2019
_chemical_absolute_configuration ad
_chemical_formula_sum 'C17 H27 B O4'
_chemical_formula_weight 306.19
_space_group_crystal_system monoclinic
_space_group_IT_number 4
_space_group_name_Hall 'P 2yb'
_space_group_name_H-M_alt 'P 1 21 1'
_symmetry_space_group_name_Hall 'P 2yb'
_symmetry_space_group_name_H-M 'P 1 21 1'
_atom_sites_solution_hydrogens geom
_audit_creation_method SHELXL-2013
_cell_angle_alpha 90
_cell_angle_beta 101.7100(10)
_cell_angle_gamma 90
_cell_formula_units_Z 2
_cell_length_a 6.5292(2)
_cell_length_b 11.5538(3)
_cell_length_c 11.7344(3)
_cell_measurement_reflns_used 9913
_cell_measurement_temperature 173(2)
_cell_measurement_theta_max 140.126
_cell_measurement_theta_min 7.694
_cell_volume 866.79(4)
_computing_cell_refinement 'Bruker SAINT'
_computing_data_collection 'Bruker APEX2'
_computing_data_reduction 'Bruker SAINT'
_computing_molecular_graphics 'Bruker SHELXTL'
_computing_publication_material 'Bruker SHELXTL'
_computing_structure_refinement 'SHELXL-2013 (Sheldrick, 2013)'
_computing_structure_solution 'SHELXS-97 (Sheldrick 2008)'
_diffrn_ambient_temperature 173(2)
_diffrn_measured_fraction_theta_full 0.987
_diffrn_measured_fraction_theta_max 0.988
_diffrn_measurement_device_type 'Bruker APEX-II CCD'
_diffrn_measurement_method '\f and \w scans'
_diffrn_radiation_type CuK\a
_diffrn_radiation_wavelength 1.54178
_diffrn_reflns_av_R_equivalents 0.0352
_diffrn_reflns_av_unetI/netI 0.0320
_diffrn_reflns_Laue_measured_fraction_full 0.987
_diffrn_reflns_Laue_measured_fraction_max 0.988
_diffrn_reflns_limit_h_max 7
_diffrn_reflns_limit_h_min -7
_diffrn_reflns_limit_k_max 13
_diffrn_reflns_limit_k_min -14
_diffrn_reflns_limit_l_max 14
_diffrn_reflns_limit_l_min -14
_diffrn_reflns_number 12364
_diffrn_reflns_point_group_measured_fraction_full 0.986
_diffrn_reflns_point_group_measured_fraction_max 0.984
_diffrn_reflns_theta_full 67.679
_diffrn_reflns_theta_max 70.087
_diffrn_reflns_theta_min 5.429
_exptl_absorpt_coefficient_mu 0.647
_exptl_absorpt_correction_T_max 0.7456
_exptl_absorpt_correction_T_min 0.5261
_exptl_absorpt_correction_type multi-scan
_exptl_absorpt_process_details sadabs
_exptl_crystal_colour colorless
_exptl_crystal_density_diffrn 1.173
_exptl_crystal_description prismatic
_exptl_crystal_F_000 332
_exptl_crystal_size_max 0.180
_exptl_crystal_size_mid 0.150
_exptl_crystal_size_min 0.120
_refine_diff_density_max 0.198
_refine_diff_density_min -0.125
_refine_diff_density_rms 0.030
_refine_ls_abs_structure_details
; 
 Flack x determined using 1471 quotients [(I+)-(I-)]/[(I+)+(I-)] 
 (Parsons and Flack (2004), Acta Cryst. A60, s61). 
;
_refine_ls_abs_structure_Flack -0.02(7)
_refine_ls_extinction_method none
_refine_ls_goodness_of_fit_ref 1.059
_refine_ls_hydrogen_treatment constr
_refine_ls_matrix_type full
_refine_ls_number_parameters 205
_refine_ls_number_reflns 3223
_refine_ls_number_restraints 1
_refine_ls_restrained_S_all 1.059
_refine_ls_R_factor_all 0.0321
_refine_ls_R_factor_gt 0.0316
_refine_ls_shift/su_max 0.000
_refine_ls_shift/su_mean 0.000
_refine_ls_structure_factor_coef Fsqd
_refine_ls_weighting_details 'w=1/[\s^2^(Fo^2^)+(0.0570P)^2^+0.0715P] where P=(Fo^2^+2Fc^2^)/3'
_refine_ls_weighting_scheme calc
_refine_ls_wR_factor_gt 0.0870
_refine_ls_wR_factor_ref 0.0876
_reflns_Friedel_coverage 0.893
_reflns_Friedel_fraction_full 0.984
_reflns_Friedel_fraction_max 0.981
_reflns_number_gt 3180
_reflns_number_total 3223
_reflns_threshold_expression 'I > 2\s(I)'
_cod_data_source_file ja9b05583_si_003.cif
_cod_data_source_block cu_d8v17716_0m
_cod_database_code 4127757
_shelx_space_group_comment
; 
The symmetry employed for this shelxl refinement is uniquely defined 
by the following loop, which should always be used as a source of 
symmetry information in preference to the above space-group names. 
They are only intended as comments. 
;
_shelx_estimated_absorpt_t_min 0.892
_shelx_estimated_absorpt_t_max 0.926
_shelxl_version_number 2013-4

loop_
_space_group_symop_operation_xyz
'x, y, z'
'-x, y+1/2, -z'

loop_
_atom_site_label
_atom_site_type_symbol
_atom_site_fract_x
_atom_site_fract_y
_atom_site_fract_z
_atom_site_U_iso_or_equiv
_atom_site_adp_type
_atom_site_occupancy
_atom_site_site_symmetry_order
_atom_site_calc_flag
_atom_site_refinement_flags_posn
_atom_site_refinement_flags_adp
O1 O 0.7015(2) 0.49339(14) 0.65745(14) 0.0383(4) Uani 1 1 d . .
O2 O 0.00679(19) 0.66604(13) 0.41270(12) 0.0306(3) Uani 1 1 d . .
O3 O 0.3312(2) 0.32962(12) 0.21798(12) 0.0327(3) Uani 1 1 d . .
O4 O 0.1543(2) 0.48308(11) 0.12310(11) 0.0305(3) Uani 1 1 d . .
C1 C 0.5725(3) 0.65779(17) 0.54291(16) 0.0242(4) Uani 1 1 d . .
H1A H 0.6783 0.6405 0.4957 0.029 Uiso 1 1 calc R U
H1B H 0.6280 0.7219 0.5962 0.029 Uiso 1 1 calc R U
C2 C 0.5509(3) 0.55284(16) 0.61541(15) 0.0258(4) Uani 1 1 d . .
C3 C 0.3432(3) 0.52850(18) 0.64012(17) 0.0297(4) Uani 1 1 d . .
H3 H 0.3284 0.4665 0.6910 0.036 Uiso 1 1 calc R U
C4 C 0.1747(3) 0.59075(17) 0.59322(16) 0.0269(4) Uani 1 1 d . .
H4 H 0.0455 0.5701 0.6130 0.032 Uiso 1 1 calc R U
C5 C 0.1742(3) 0.69097(16) 0.51146(15) 0.0248(4) Uani 1 1 d . .
C6 C 0.3742(3) 0.70067(15) 0.46076(14) 0.0215(4) Uani 1 1 d . .
H6 H 0.3955 0.7849 0.4475 0.026 Uiso 1 1 calc R U
C7 C 0.3154(3) 0.64352(15) 0.33865(15) 0.0219(4) Uani 1 1 d . .
C8 C 0.0861(3) 0.68118(18) 0.30850(16) 0.0287(4) Uani 1 1 d . .
H8A H 0.0749 0.7632 0.2836 0.034 Uiso 1 1 calc R U
H8B H 0.0069 0.6329 0.2448 0.034 Uiso 1 1 calc R U
C9 C 0.1261(3) 0.80308(18) 0.56929(19) 0.0344(5) Uani 1 1 d . .
H9A H 0.1139 0.8667 0.5131 0.052 Uiso 1 1 calc R U
H9B H 0.2392 0.8199 0.6359 0.052 Uiso 1 1 calc R U
H9C H -0.0059 0.7947 0.5961 0.052 Uiso 1 1 calc R U
C10 C 0.3347(3) 0.51091(16) 0.34295(16) 0.0268(4) Uani 1 1 d . .
H10A H 0.2473 0.4817 0.3965 0.032 Uiso 1 1 calc R U
H10B H 0.4817 0.4914 0.3778 0.032 Uiso 1 1 calc R U
C11 C 0.4451(3) 0.69506(19) 0.25677(17) 0.0299(4) Uani 1 1 d . .
H11A H 0.4279 0.7793 0.2541 0.045 Uiso 1 1 calc R U
H11B H 0.3979 0.6630 0.1785 0.045 Uiso 1 1 calc R U
H11C H 0.5930 0.6760 0.2851 0.045 Uiso 1 1 calc R U
C12 C 0.2132(3) 0.28343(16) 0.10851(16) 0.0295(4) Uani 1 1 d . .
C13 C 0.1572(3) 0.39496(17) 0.03430(16) 0.0293(4) Uani 1 1 d . .
C14 C 0.3265(4) 0.4302(2) -0.0308(2) 0.0494(6) Uani 1 1 d . .
H14A H 0.2986 0.5087 -0.0616 0.074 Uiso 1 1 calc R U
H14B H 0.3268 0.3763 -0.0953 0.074 Uiso 1 1 calc R U
H14C H 0.4631 0.4282 0.0225 0.074 Uiso 1 1 calc R U
C15 C -0.0545(4) 0.3919(2) -0.0473(2) 0.0466(6) Uani 1 1 d . .
H15A H -0.1648 0.3899 -0.0018 0.070 Uiso 1 1 calc R U
H15B H -0.0644 0.3226 -0.0964 0.070 Uiso 1 1 calc R U
H15C H -0.0714 0.4611 -0.0966 0.070 Uiso 1 1 calc R U
C16 C 0.0212(4) 0.2231(2) 0.1359(2) 0.0433(5) Uani 1 1 d . .
H16A H 0.0656 0.1626 0.1942 0.065 Uiso 1 1 calc R U
H16B H -0.0598 0.1882 0.0647 0.065 Uiso 1 1 calc R U
H16C H -0.0657 0.2798 0.1663 0.065 Uiso 1 1 calc R U
C17 C 0.3491(4) 0.1967(2) 0.0615(2) 0.0437(5) Uani 1 1 d . .
H17A H 0.4813 0.2335 0.0547 0.066 Uiso 1 1 calc R U
H17B H 0.2763 0.1699 -0.0153 0.066 Uiso 1 1 calc R U
H17C H 0.3776 0.1306 0.1147 0.066 Uiso 1 1 calc R U
B1 B 0.2720(3) 0.44254(19) 0.22476(18) 0.0259(4) Uani 1 1 d . .

loop_
_atom_site_aniso_label
_atom_site_aniso_U_11
_atom_site_aniso_U_22
_atom_site_aniso_U_33
_atom_site_aniso_U_23
_atom_site_aniso_U_13
_atom_site_aniso_U_12
O1 0.0319(7) 0.0396(8) 0.0411(8) 0.0063(7) 0.0017(6) 0.0063(6)
O2 0.0197(6) 0.0476(8) 0.0244(6) -0.0016(6) 0.0040(5) -0.0009(6)
O3 0.0444(8) 0.0268(7) 0.0230(7) -0.0015(5) -0.0028(5) 0.0041(6)
O4 0.0400(7) 0.0262(7) 0.0226(6) -0.0047(5) 0.0001(5) 0.0047(6)
C1 0.0205(8) 0.0283(9) 0.0233(8) -0.0053(7) 0.0032(7) -0.0034(7)
C2 0.0266(9) 0.0285(9) 0.0208(8) -0.0038(7) 0.0013(7) 0.0007(7)
C3 0.0343(10) 0.0316(9) 0.0235(9) 0.0024(7) 0.0068(7) -0.0028(7)
C4 0.0259(8) 0.0317(9) 0.0251(9) -0.0027(8) 0.0096(7) -0.0038(7)
C5 0.0213(8) 0.0314(9) 0.0216(8) -0.0017(7) 0.0039(6) 0.0014(7)
C6 0.0218(8) 0.0223(8) 0.0205(8) -0.0006(7) 0.0046(6) -0.0014(6)
C7 0.0215(8) 0.0241(8) 0.0196(8) -0.0001(6) 0.0029(7) -0.0010(6)
C8 0.0246(8) 0.0392(10) 0.0216(9) 0.0012(8) 0.0028(7) 0.0034(8)
C9 0.0362(10) 0.0330(10) 0.0372(10) -0.0036(9) 0.0148(9) 0.0050(8)
C10 0.0321(8) 0.0261(9) 0.0205(8) -0.0002(7) 0.0012(7) 0.0000(7)
C11 0.0324(9) 0.0348(10) 0.0239(8) 0.0011(8) 0.0089(7) -0.0043(8)
C12 0.0398(10) 0.0256(9) 0.0217(9) -0.0045(7) 0.0034(8) 0.0007(8)
C13 0.0383(10) 0.0283(9) 0.0210(9) -0.0031(7) 0.0053(7) 0.0020(7)
C14 0.0694(17) 0.0428(12) 0.0447(13) 0.0041(11) 0.0320(12) 0.0010(12)
C15 0.0572(15) 0.0400(12) 0.0337(11) -0.0076(9) -0.0122(10) 0.0052(10)
C16 0.0552(13) 0.0365(12) 0.0393(12) -0.0039(9) 0.0121(10) -0.0138(10)
C17 0.0569(13) 0.0346(11) 0.0394(11) -0.0055(9) 0.0093(10) 0.0117(10)
B1 0.0283(10) 0.0257(10) 0.0236(10) -0.0022(8) 0.0051(7) -0.0024(8)

loop_
_atom_type_symbol
_atom_type_description
_atom_type_scat_dispersion_real
_atom_type_scat_dispersion_imag
_atom_type_scat_source
C C 0.0181 0.0091 'International Tables Vol C Tables 4.2.6.8 and 6.1.1.4'
H H 0.0000 0.0000 'International Tables Vol C Tables 4.2.6.8 and 6.1.1.4'
B B 0.0090 0.0039 'International Tables Vol C Tables 4.2.6.8 and 6.1.1.4'
O O 0.0492 0.0322 'International Tables Vol C Tables 4.2.6.8 and 6.1.1.4'

loop_
_geom_angle_atom_site_label_1
_geom_angle_atom_site_label_2
_geom_angle_atom_site_label_3
_geom_angle
C8 O2 C5 108.25(13)
B1 O3 C12 107.17(15)
B1 O4 C13 107.35(15)
C2 C1 C6 116.93(14)
C2 C1 H1A 108.1
C6 C1 H1A 108.1
C2 C1 H1B 108.1
C6 C1 H1B 108.1
H1A C1 H1B 107.3
O1 C2 C3 120.85(18)
O1 C2 C1 121.55(16)
C3 C2 C1 117.48(16)
C4 C3 C2 122.09(18)
C4 C3 H3 119.0
C2 C3 H3 119.0
C3 C4 C5 124.93(16)
C3 C4 H4 117.5
C5 C4 H4 117.5
O2 C5 C4 105.10(15)
O2 C5 C9 109.52(15)
C4 C5 C9 110.15(15)
O2 C5 C6 105.38(13)
C4 C5 C6 114.14(15)
C9 C5 C6 112.12(16)
C1 C6 C5 114.00(14)
C1 C6 C7 117.53(14)
C5 C6 C7 104.75(13)
C1 C6 H6 106.6
C5 C6 H6 106.6
C7 C6 H6 106.6
C11 C7 C8 112.69(15)
C11 C7 C10 110.94(16)
C8 C7 C10 111.17(15)
C11 C7 C6 110.51(15)
C8 C7 C6 98.01(14)
C10 C7 C6 112.96(14)
O2 C8 C7 105.92(14)
O2 C8 H8A 110.6
C7 C8 H8A 110.6
O2 C8 H8B 110.6
C7 C8 H8B 110.6
H8A C8 H8B 108.7
C5 C9 H9A 109.5
C5 C9 H9B 109.5
H9A C9 H9B 109.5
C5 C9 H9C 109.5
H9A C9 H9C 109.5
H9B C9 H9C 109.5
C7 C10 B1 117.75(16)
C7 C10 H10A 107.9
B1 C10 H10A 107.9
C7 C10 H10B 107.9
B1 C10 H10B 107.9
H10A C10 H10B 107.2
C7 C11 H11A 109.5
C7 C11 H11B 109.5
H11A C11 H11B 109.5
C7 C11 H11C 109.5
H11A C11 H11C 109.5
H11B C11 H11C 109.5
O3 C12 C17 108.61(18)
O3 C12 C16 106.97(16)
C17 C12 C16 110.00(19)
O3 C12 C13 102.24(14)
C17 C12 C13 115.61(17)
C16 C12 C13 112.72(18)
O4 C13 C15 108.99(17)
O4 C13 C14 106.75(17)
C15 C13 C14 110.60(19)
O4 C13 C12 102.33(14)
C15 C13 C12 114.52(18)
C14 C13 C12 112.97(18)
C13 C14 H14A 109.5
C13 C14 H14B 109.5
H14A C14 H14B 109.5
C13 C14 H14C 109.5
H14A C14 H14C 109.5
H14B C14 H14C 109.5
C13 C15 H15A 109.5
C13 C15 H15B 109.5
H15A C15 H15B 109.5
C13 C15 H15C 109.5
H15A C15 H15C 109.5
H15B C15 H15C 109.5
C12 C16 H16A 109.5
C12 C16 H16B 109.5
H16A C16 H16B 109.5
C12 C16 H16C 109.5
H16A C16 H16C 109.5
H16B C16 H16C 109.5
C12 C17 H17A 109.5
C12 C17 H17B 109.5
H17A C17 H17B 109.5
C12 C17 H17C 109.5
H17A C17 H17C 109.5
H17B C17 H17C 109.5
O4 B1 O3 113.10(17)
O4 B1 C10 126.66(18)
O3 B1 C10 120.21(18)

loop_
_geom_bond_atom_site_label_1
_geom_bond_atom_site_label_2
_geom_bond_distance
O1 C2 1.218(2)
O2 C8 1.432(2)
O2 C5 1.451(2)
O3 B1 1.368(3)
O3 C12 1.458(2)
O4 B1 1.364(3)
O4 C13 1.460(2)
C1 C2 1.504(3)
C1 C6 1.531(2)
C1 H1A 0.9900
C1 H1B 0.9900
C2 C3 1.470(3)
C3 C4 1.336(3)
C3 H3 0.9500
C4 C5 1.503(3)
C4 H4 0.9500
C5 C9 1.524(3)
C5 C6 1.545(2)
C6 C7 1.553(2)
C6 H6 1.0000
C7 C11 1.525(2)
C7 C8 1.530(2)
C7 C10 1.537(2)
C8 H8A 0.9900
C8 H8B 0.9900
C9 H9A 0.9800
C9 H9B 0.9800
C9 H9C 0.9800
C10 B1 1.576(3)
C10 H10A 0.9900
C10 H10B 0.9900
C11 H11A 0.9800
C11 H11B 0.9800
C11 H11C 0.9800
C12 C17 1.515(3)
C12 C16 1.525(3)
C12 C13 1.557(3)
C13 C15 1.514(3)
C13 C14 1.521(3)
C14 H14A 0.9800
C14 H14B 0.9800
C14 H14C 0.9800
C15 H15A 0.9800
C15 H15B 0.9800
C15 H15C 0.9800
C16 H16A 0.9800
C16 H16B 0.9800
C16 H16C 0.9800
C17 H17A 0.9800
C17 H17B 0.9800
C17 H17C 0.9800

loop_
_geom_torsion_atom_site_label_1
_geom_torsion_atom_site_label_2
_geom_torsion_atom_site_label_3
_geom_torsion_atom_site_label_4
_geom_torsion
C6 C1 C2 O1 159.14(17)
C6 C1 C2 C3 -24.7(2)
O1 C2 C3 C4 -178.55(19)
C1 C2 C3 C4 5.2(3)
C2 C3 C4 C5 0.0(3)
C8 O2 C5 C4 -131.12(15)
C8 O2 C5 C9 110.57(17)
C8 O2 C5 C6 -10.22(19)
C3 C4 C5 O2 128.86(19)
C3 C4 C5 C9 -113.3(2)
C3 C4 C5 C6 13.9(3)
C2 C1 C6 C5 37.8(2)
C2 C1 C6 C7 -85.34(18)
O2 C5 C6 C1 -146.46(15)
C4 C5 C6 C1 -31.7(2)
C9 C5 C6 C1 94.46(19)
O2 C5 C6 C7 -16.63(18)
C4 C5 C6 C7 98.16(17)
C9 C5 C6 C7 -135.71(15)
C1 C6 C7 C11 -79.89(19)
C5 C6 C7 C11 152.40(15)
C1 C6 C7 C8 162.17(15)
C5 C6 C7 C8 34.46(17)
C1 C6 C7 C10 45.1(2)
C5 C6 C7 C10 -82.64(18)
C5 O2 C8 C7 34.01(19)
C11 C7 C8 O2 -158.10(16)
C10 C7 C8 O2 76.63(18)
C6 C7 C8 O2 -41.85(17)
C11 C7 C10 B1 -57.3(2)
C8 C7 C10 B1 68.9(2)
C6 C7 C10 B1 177.98(15)
B1 O3 C12 C17 146.10(18)
B1 O3 C12 C16 -95.21(19)
B1 O3 C12 C13 23.4(2)
B1 O4 C13 C15 143.76(19)
B1 O4 C13 C14 -96.75(19)
B1 O4 C13 C12 22.1(2)
O3 C12 C13 O4 -27.33(19)
C17 C12 C13 O4 -145.11(18)
C16 C12 C13 O4 87.17(19)
O3 C12 C13 C15 -145.09(19)
C17 C12 C13 C15 97.1(3)
C16 C12 C13 C15 -30.6(2)
O3 C12 C13 C14 87.1(2)
C17 C12 C13 C14 -30.7(3)
C16 C12 C13 C14 -158.43(19)
C13 O4 B1 O3 -8.3(2)
C13 O4 B1 C10 173.55(18)
C12 O3 B1 O4 -10.7(2)
C12 O3 B1 C10 167.58(16)
C7 C10 B1 O4 -17.6(3)
C7 C10 B1 O3 164.45(17)
